data_2012381
loop_
_publ_author_name
'Kumar, N. Satish'
'Kumara Swamy, K. C.'

_publ_section_title
4,4,6,6-Tetrachloro-2,2-(2,2-dimethylpropane-1,3-diyldioxy)-1,3,5,2\l^5^,4\l^5^,6\l^5^-triazatriphosphorine
_journal_issue 12
_journal_name_full 'Acta Crystallographica Section C'
_journal_page_first 1421
_journal_page_last 1422
_journal_paper_doi 10.1107/S0108270101015359
_journal_volume 57
_journal_year 2001
_chemical_formula_iupac 'C5 H10 Cl4 N3 O2 P3'
_chemical_formula_moiety 'C5 H10 Cl4 N3 O2 P3'
_chemical_formula_sum 'C5 H10 Cl4 N3 O2 P3'
_chemical_formula_weight 378.87
_chemical_melting_point 427.5(5)
_chemical_name_systematic
;
4,4,6,6-Tetrachloro-2,2-(2,2-dimethylpropane-1,3-diyldioxy)-
1,3,5,2\l^5^,4\l^5^,6\l^5^-triazatriphosphorine
;
_space_group_IT_number 14
_symmetry_cell_setting monoclinic
_symmetry_space_group_name_Hall '-P 2yn'
_symmetry_space_group_name_H-M 'P 1 21/n 1'
_atom_sites_solution_hydrogens geom
_atom_sites_solution_primary direct
_atom_sites_solution_secondary difmap
_cell_angle_alpha 90
_cell_angle_beta 93.997(10)
_cell_angle_gamma 90
_cell_formula_units_Z 4
_cell_length_a 12.106(2)
_cell_length_b 7.708(2)
_cell_length_c 15.776(2)
_cell_measurement_reflns_used 25
_cell_measurement_temperature 293(2)
_cell_measurement_theta_max 12.0
_cell_measurement_theta_min 9.5
_cell_volume 1468.5(5)
_computing_cell_refinement 'CAD-4 Software'
_computing_data_collection 'CAD-4 Software (Enraf-Nonius, 1989)'
_computing_data_reduction 'SDP (Frenz, 1985)'
_computing_molecular_graphics 'ORTEX (McArdle, 1995)'
_computing_publication_material SHELXL97
_computing_structure_refinement 'SHELXL97 (Sheldrick, 1997)'
_computing_structure_solution 'SHELXS97 (Sheldrick, 1997)'
_diffrn_ambient_temperature 293(2)
_diffrn_measured_fraction_theta_full 1.00
_diffrn_measured_fraction_theta_max 1.00
_diffrn_measurement_device_type 'Enraf-Nonius MACH3'
_diffrn_measurement_method 'profile data from \w'
_diffrn_radiation_monochromator graphite
_diffrn_radiation_source 'fine-focus sealed tube'
_diffrn_radiation_type MoK\a
_diffrn_radiation_wavelength .71073
_diffrn_reflns_av_R_equivalents .014
_diffrn_reflns_av_sigmaI/netI .016
_diffrn_reflns_limit_h_max 14
_diffrn_reflns_limit_h_min 0
_diffrn_reflns_limit_k_max 9
_diffrn_reflns_limit_k_min 0
_diffrn_reflns_limit_l_max 18
_diffrn_reflns_limit_l_min -18
_diffrn_reflns_number 2693
_diffrn_reflns_theta_full 25.0
_diffrn_reflns_theta_max 25.0
_diffrn_reflns_theta_min 2.1
_diffrn_standards_decay_% none
_diffrn_standards_interval_time 90
_diffrn_standards_number 3
_exptl_absorpt_coefficient_mu 1.125
_exptl_absorpt_correction_T_max .806
_exptl_absorpt_correction_T_min .662
_exptl_absorpt_correction_type \y-scan
_exptl_absorpt_process_details '(DATCOR; Reibenspies, 1989)'
_exptl_crystal_colour colourless
_exptl_crystal_density_diffrn 1.714
_exptl_crystal_density_meas ?
_exptl_crystal_density_method 'not measured'
_exptl_crystal_description 'rectangular block'
_exptl_crystal_F_000 760
_exptl_crystal_size_max .4
_exptl_crystal_size_mid .3
_exptl_crystal_size_min .2
_refine_diff_density_max .29
_refine_diff_density_min -.28
_refine_ls_extinction_coef .0198(11)
_refine_ls_extinction_expression Fc^*^=kFc[1+0.001xFc^2^\l^3^/sin(2\q)]^-1/4^
_refine_ls_extinction_method 'SHELXL97 (Sheldrick, 1997)'
_refine_ls_goodness_of_fit_ref 1.071
_refine_ls_hydrogen_treatment constr
_refine_ls_matrix_type full
_refine_ls_number_parameters 157
_refine_ls_number_reflns 2571
_refine_ls_number_restraints 0
_refine_ls_restrained_S_all 1.071
_refine_ls_R_factor_all .036
_refine_ls_R_factor_gt .029
_refine_ls_shift/su_max .001
_refine_ls_shift/su_mean .000
_refine_ls_structure_factor_coef Fsqd
_refine_ls_weighting_details 'calc w = 1/[\s^2^(Fo^2^)+(0.046P)^2^+0.6318P] where P=(Fo^2^+2Fc^2^)/3'
_refine_ls_weighting_scheme calc
_refine_ls_wR_factor_gt .077
_refine_ls_wR_factor_ref .083
_reflns_number_gt 2135
_reflns_number_total 2571
_reflns_threshold_expression I>2\s(I)
_cod_data_source_file gg1084.cif
_cod_data_source_block II
_cod_depositor_comments
;
The following automatic conversions were performed:
'_symmetry_cell_setting' value 'Monoclinic' changed to 'monoclinic'
according to '/home/saulius/struct/CIF-dictionaries/cif_core.dic'
dictionary named 'cif_core.dic' version 2.4.1 from 2010-06-29.

Automatic conversion script
Id: cif_fix_enum 1527 2010-12-29 10:47:43Z saulius 

The following automatic conversions were performed:

'_chemical_melting_point' value '427-428K' was changed to '427.5(5)'
- the average value was taken and precision was estimated.

Automatic conversion script
Id: cif_fix_values 1646 2011-03-28 12:23:43Z adriana 

The following automatic conversions were performed:

'_chemical_melting_point' value '427-428K' was changed to '427.5(5)'
- the average value was taken and precision was
estimated.

'_symmetry_cell_setting' value 'Monoclinic' changed to
'monoclinic' according to
/home/saulius/struct/CIF-dictionaries/cif_core.dic dictionary named
'cif_core.dic' version 2.4.1 from 2010-06-29.

Automatic conversion script
Id: cif_fix_values 1715 2011-07-08 13:25:40Z adriana 

The following automatic conversions were performed:

'_exptl_crystal_density_meas' value 'not measured' was changed to '?'
- the value is perceived as not measured.

Automatic conversion script
Id: cif_fix_values 3008 2015-01-20 13:52:24Z robertas 
;
_cod_original_sg_symbol_Hall -p_2yn
_cod_original_sg_symbol_H-M 'P 21/n'
_cod_database_code 2012381
_cod_database_fobs_code 2012381

loop_
_symmetry_equiv_pos_as_xyz
'x, y, z'
'-x+1/2, y+1/2, -z+1/2'
'-x, -y, -z'
'x-1/2, -y-1/2, z-1/2'

loop_
_atom_site_label
_atom_site_fract_x
_atom_site_fract_y
_atom_site_fract_z
_atom_site_U_iso_or_equiv
_atom_site_adp_type
_atom_site_calc_flag
_atom_site_refinement_flags
_atom_site_occupancy
_atom_site_disorder_assembly
_atom_site_disorder_group
_atom_site_type_symbol
P1 .79618(5) .16178(8) .55887(4) .03942(18) Uani d . 1 . . P
P2 .68778(5) .13328(7) .39980(4) .03753(17) Uani d . 1 . . P
P3 .74190(6) .45278(8) .46501(4) .04539(19) Uani d . 1 . . P
Cl1 .52712(5) .06854(9) .39184(5) .0573(2) Uani d . 1 . . Cl
Cl2 .73638(6) .01798(11) .29600(4) .0622(2) Uani d . 1 . . Cl
Cl3 .86624(7) .59767(11) .42789(5) .0714(2) Uani d . 1 . . Cl
Cl4 .62883(7) .63274(10) .48496(6) .0769(3) Uani d . 1 . . Cl
O1 .74559(13) .0968(2) .64185(11) .0492(4) Uani d . 1 . . O
O2 .92300(13) .1267(2) .57436(10) .0475(4) Uani d . 1 . . O
N1 .74802(19) .0486(3) .48000(13) .0511(6) Uani d . 1 . . N
N2 .6983(2) .3359(3) .38729(13) .0527(6) Uani d . 1 . . N
N3 .7768(2) .3643(3) .55212(14) .0570(6) Uani d . 1 . . N
C1 .7805(2) -.0748(4) .67355(17) .0507(6) Uani d . 1 . . C
H1A .7556 -.1625 .6324 .061 Uiso calc R 1 . . H
H1B .7462 -.0986 .7261 .061 Uiso calc R 1 . . H
C2 .9052(2) -.0853(4) .68916(15) .0469(6) Uani d . 1 . . C
C3 .9570(2) -.0442(4) .60650(16) .0487(6) Uani d . 1 . . C
H3A 1.0370 -.0477 .6158 .058 Uiso calc R 1 . . H
H3B .9349 -.1316 .5645 .058 Uiso calc R 1 . . H
C21 .9358(3) -.2740(5) .7121(2) .0852(11) Uani d . 1 . . C
H21A .9031 -.3057 .7637 .128 Uiso calc R 1 . . H
H21B 1.0148 -.2846 .7201 .128 Uiso calc R 1 . . H
H21C .9085 -.3495 .6670 .128 Uiso calc R 1 . . H
C22 .9459(3) .0399(6) .75896(18) .0792(11) Uani d . 1 . . C
H22A .9297 .1567 .7411 .119 Uiso calc R 1 . . H
H22B 1.0244 .0266 .7702 .119 Uiso calc R 1 . . H
H22C .9093 .0153 .8097 .119 Uiso calc R 1 . . H

loop_
_atom_site_aniso_label
_atom_site_aniso_U_11
_atom_site_aniso_U_22
_atom_site_aniso_U_33
_atom_site_aniso_U_12
_atom_site_aniso_U_13
_atom_site_aniso_U_23
P1 .0459(3) .0396(3) .0316(3) -.0032(3) -.0051(2) .0009(2)
P2 .0441(3) .0323(3) .0347(3) -.0015(2) -.0077(2) -.0027(2)
P3 .0581(4) .0301(3) .0465(4) -.0052(3) -.0063(3) -.0007(3)
Cl1 .0431(3) .0604(4) .0675(4) -.0038(3) -.0018(3) -.0015(3)
Cl2 .0612(4) .0769(5) .0482(4) .0046(4) .0008(3) -.0202(3)
Cl3 .0746(5) .0652(5) .0741(5) -.0272(4) .0028(4) -.0003(4)
Cl4 .0763(5) .0458(4) .1080(7) .0106(4) .0023(5) -.0067(4)
O1 .0418(9) .0616(11) .0445(9) .0093(8) .0049(7) .0103(8)
O2 .0439(9) .0594(11) .0391(9) -.0084(8) .0014(7) .0092(8)
N1 .0729(15) .0315(10) .0454(12) -.0003(10) -.0206(11) .0010(9)
N2 .0752(15) .0357(11) .0442(11) -.0087(10) -.0173(10) .0061(9)
N3 .0878(17) .0393(12) .0414(11) -.0024(11) -.0130(11) -.0071(9)
C1 .0458(14) .0583(16) .0484(14) .0012(12) .0073(11) .0165(12)
C2 .0437(13) .0618(16) .0349(12) .0065(12) .0008(10) .0092(11)
C3 .0389(12) .0640(17) .0432(13) .0060(12) .0031(10) .0035(12)
C21 .080(2) .089(3) .088(2) .030(2) .0160(19) .042(2)
C22 .070(2) .128(3) .0375(15) .007(2) -.0124(13) -.0102(17)

loop_
_atom_type_symbol
_atom_type_description
_atom_type_scat_dispersion_real
_atom_type_scat_dispersion_imag
_atom_type_scat_source
C C .0033 .0016 'International Tables Vol C Tables 4.2.6.8 and 6.1.1.4'
H H .0000 .0000 'International Tables Vol C Tables 4.2.6.8 and 6.1.1.4'
N N .0061 .0033 'International Tables Vol C Tables 4.2.6.8 and 6.1.1.4'
O O .0106 .0060 'International Tables Vol C Tables 4.2.6.8 and 6.1.1.4'
P P .1023 .0942 'International Tables Vol C Tables 4.2.6.8 and 6.1.1.4'

loop_
_geom_angle_atom_site_label_1
_geom_angle_atom_site_label_2
_geom_angle_atom_site_label_3
_geom_angle
_geom_angle_publ_flag
N1 P1 N3 116.26(11) y
O1 P1 O2 104.57(9) y
O1 P1 N1 109.52(11) y
O1 P1 N3 107.88(12) y
O2 P1 N1 109.22(11) y
O2 P1 N3 108.75(12) y
Cl1 P2 Cl2 100.29(4) y
N1 P2 Cl1 110.11(9) y
N1 P2 Cl2 109.45(9) y
N1 P2 N2 118.54(11) y
N2 P2 Cl1 108.95(9) y
N2 P2 Cl2 107.93(9) y
Cl3 P3 Cl4 101.40(5) y
N2 P3 Cl3 107.99(10) y
N2 P3 Cl4 108.88(10) y
N3 P3 Cl3 109.81(10) y
N3 P3 Cl4 108.14(10) y
N2 P3 N3 119.16(11) y
P1 N1 P2 121.92(13) y
P1 N3 P3 121.27(13) y
P2 N2 P3 119.42(13) y
C1 O1 P1 116.97(15) y
C3 O2 P1 117.42(15) y
O1 C1 C2 111.3(2) ?
O1 C1 H1A 109.4 ?
C2 C1 H1A 109.4 ?
O1 C1 H1B 109.4 ?
C2 C1 H1B 109.4 ?
H1A C1 H1B 108.0 ?
C1 C2 C3 108.4(2) ?
C1 C2 C22 110.7(2) ?
C3 C2 C22 110.9(2) ?
C1 C2 C21 108.0(2) ?
C3 C2 C21 107.0(2) ?
C22 C2 C21 111.6(3) ?
O2 C3 C2 111.3(2) ?
O2 C3 H3A 109.4 ?
C2 C3 H3A 109.4 ?
O2 C3 H3B 109.4 ?
C2 C3 H3B 109.4 ?
H3A C3 H3B 108.0 ?
C2 C21 H21A 109.5 ?
C2 C21 H21B 109.5 ?
H21A C21 H21B 109.5 ?
C2 C21 H21C 109.5 ?
H21A C21 H21C 109.5 ?
H21B C21 H21C 109.5 ?
C2 C22 H22A 109.5 ?
C2 C22 H22B 109.5 ?
H22A C22 H22B 109.5 ?
C2 C22 H22C 109.5 ?
H22A C22 H22C 109.5 ?
H22B C22 H22C 109.5 ?

loop_
_geom_bond_atom_site_label_1
_geom_bond_atom_site_label_2
_geom_bond_site_symmetry_2
_geom_bond_distance
_geom_bond_publ_flag
P1 N1 . 1.596(2) y
P1 N3 . 1.581(2) y
P1 O1 . 1.5656(18) y
P1 O2 . 1.5613(18) y
P2 Cl1 . 2.0034(9) y
P2 Cl2 . 1.9880(9) y
P2 N1 . 1.559(2) y
P2 N2 . 1.581(2) y
P3 Cl3 . 1.9946(10) y
P3 Cl4 . 1.9892(11) y
P3 N2 . 1.582(2) y
P3 N3 . 1.565(2) y
O1 C1 . 1.466(3) ?
O2 C3 . 1.461(3) ?
C1 C2 . 1.515(3) ?
C1 H1A . .9700 ?
C1 H1B . .9700 ?
C2 C21 . 1.538(4) ?
C2 C22 . 1.520(4) ?
C2 C3 . 1.519(3) ?
C3 H3A . .9700 ?
C3 H3B . .9700 ?
C21 H21A . .9600 ?
C21 H21B . .9600 ?
C21 H21C . .9600 ?
C22 H22A . .9600 ?
C22 H22B . .9600 ?
C22 H22C . .9600 ?

loop_
_cod_related_entry_id
_cod_related_entry_database
_cod_related_entry_code
1 ChemSpider 21133254
